data_7023346
loop_
_publ_author_name
'Li, Quan-Wen'
'Liu, Jun-Liang'
'Jia, Jian-Hua'
'Leng, Ji-Dong'
'Lin, Wei-Quan'
'Chen, Yan-Cong'
'Tong, Ming-Liang'

_publ_section_title
;
 Fluorescent single-ion magnets: molecular hybrid
 (HNEt&#x2083;)[DyxYb1-x(bpyda)&#x2082;] (x = 0.135-1).
;
_journal_issue 31
_journal_name_full 'Dalton transactions (Cambridge, England : 2003)'
_journal_page_first 11262
_journal_page_last 11270
_journal_paper_doi 10.1039/c3dt51220g
_journal_volume 42
_journal_year 2013
_chemical_formula_sum 'C30 H34 Dy N5 O11'
_chemical_formula_weight 803.12
_chemical_name_systematic
; 
 ? 
;
_space_group_IT_number 14
_symmetry_cell_setting monoclinic
_symmetry_space_group_name_Hall '-P 2yn'
_symmetry_space_group_name_H-M 'P 1 21/n 1'
_atom_sites_solution_hydrogens geom
_atom_sites_solution_primary direct
_atom_sites_solution_secondary difmap
_audit_creation_method SHELXL-97
_cell_angle_alpha 90.00
_cell_angle_beta 96.836(2)
_cell_angle_gamma 90.00
_cell_formula_units_Z 4
_cell_length_a 9.8296(5)
_cell_length_b 13.0150(8)
_cell_length_c 24.1978(11)
_cell_measurement_reflns_used 10033
_cell_measurement_temperature 150(2)
_cell_measurement_theta_max 27.48
_cell_measurement_theta_min 3.09
_cell_volume 3073.7(3)
_computing_cell_refinement 'PROCESS-AUTO (Rigaku, 1998)'
_computing_data_collection 'PROCESS-AUTO (Rigaku, 1998)'
_computing_data_reduction 'PROCESS-AUTO (Rigaku, 1998)'
_computing_molecular_graphics 'Bruker SHELXTL'
_computing_publication_material 'Bruker SHELXTL'
_computing_structure_refinement 'Bruker SHELXTL'
_computing_structure_solution 'Bruker SHELXTL'
_diffrn_ambient_temperature 150(2)
_diffrn_measured_fraction_theta_full 0.985
_diffrn_measured_fraction_theta_max 0.985
_diffrn_measurement_device_type 'Rigaku R-AXIS SPIDER IP'
_diffrn_measurement_method 'phi and omega scans'
_diffrn_radiation_monochromator graphite
_diffrn_radiation_source 'fine-focus sealed tube'
_diffrn_radiation_type MoK\a
_diffrn_radiation_wavelength 0.71073
_diffrn_reflns_av_R_equivalents 0.0978
_diffrn_reflns_av_unetI/netI 0.0992
_diffrn_reflns_limit_h_max 12
_diffrn_reflns_limit_h_min -11
_diffrn_reflns_limit_k_max 16
_diffrn_reflns_limit_k_min -14
_diffrn_reflns_limit_l_max 29
_diffrn_reflns_limit_l_min -29
_diffrn_reflns_number 14031
_diffrn_reflns_theta_full 26.00
_diffrn_reflns_theta_max 26.00
_diffrn_reflns_theta_min 2.99
_exptl_absorpt_coefficient_mu 2.501
_exptl_absorpt_correction_T_max 0.8062
_exptl_absorpt_correction_T_min 0.6758
_exptl_absorpt_correction_type multi-scan
_exptl_absorpt_process_details '(ABSCOR; Higashi, 1995)'
_exptl_crystal_colour colorless
_exptl_crystal_density_diffrn 1.736
_exptl_crystal_density_method 'not measured'
_exptl_crystal_description block
_exptl_crystal_F_000 1612
_exptl_crystal_size_max 0.17
_exptl_crystal_size_mid 0.12
_exptl_crystal_size_min 0.09
_refine_diff_density_max 2.890
_refine_diff_density_min -1.371
_refine_diff_density_rms 0.200
_refine_ls_extinction_method none
_refine_ls_goodness_of_fit_ref 1.040
_refine_ls_hydrogen_treatment constr
_refine_ls_matrix_type full
_refine_ls_number_parameters 427
_refine_ls_number_reflns 5934
_refine_ls_number_restraints 6
_refine_ls_restrained_S_all 1.041
_refine_ls_R_factor_all 0.0806
_refine_ls_R_factor_gt 0.0479
_refine_ls_shift/su_max 0.001
_refine_ls_shift/su_mean 0.000
_refine_ls_structure_factor_coef Fsqd
_refine_ls_weighting_details 'calc w=1/[\s^2^(Fo^2^)+(0.0353P)^2^+8.3359P] where P=(Fo^2^+2Fc^2^)/3'
_refine_ls_weighting_scheme calc
_refine_ls_wR_factor_gt 0.1072
_refine_ls_wR_factor_ref 0.1268
_reflns_number_gt 3873
_reflns_number_total 5934
_reflns_threshold_expression >2sigma(I)
_cod_data_source_file c3dt51220g.txt
_cod_data_source_block 1
_cod_original_sg_symbol_H-M P2(1)/n
_cod_database_code 7023346

loop_
_symmetry_equiv_pos_as_xyz
'x, y, z'
'-x+1/2, y+1/2, -z+1/2'
'-x, -y, -z'
'x-1/2, -y-1/2, z-1/2'

loop_
_atom_site_label
_atom_site_type_symbol
_atom_site_fract_x
_atom_site_fract_y
_atom_site_fract_z
_atom_site_U_iso_or_equiv
_atom_site_adp_type
_atom_site_occupancy
_atom_site_symmetry_multiplicity
_atom_site_calc_flag
_atom_site_refinement_flags
Dy1 Dy 0.76441(3) 0.25114(2) 0.048734(11) 0.01772(11) Uani 1 1 d .
N1 N 0.9292(5) 0.1153(4) 0.0835(2) 0.0184(11) Uani 1 1 d .
N2 N 0.7277(5) 0.0776(4) 0.0066(2) 0.0202(11) Uani 1 1 d .
N3 N 0.6193(5) 0.3832(4) 0.0894(2) 0.0205(11) Uani 1 1 d .
N4 N 0.7691(5) 0.4265(4) 0.0102(2) 0.0195(11) Uani 1 1 d .
O1 O 0.9290(5) 0.3086(4) 0.11760(18) 0.0252(10) Uani 1 1 d .
O2 O 1.1241(5) 0.2876(4) 0.1745(2) 0.0362(12) Uani 1 1 d .
O3 O 0.5735(4) 0.2414(3) -0.01677(17) 0.0200(9) Uani 1 1 d .
O4 O 0.4382(5) 0.1582(4) -0.08442(19) 0.0304(11) Uani 1 1 d .
O5 O 0.6397(4) 0.1878(3) 0.11848(17) 0.0217(10) Uani 1 1 d .
O6 O 0.5159(5) 0.2097(4) 0.18917(19) 0.0288(11) Uani 1 1 d .
O7 O 0.9167(5) 0.2677(3) -0.01650(19) 0.0249(10) Uani 1 1 d .
O8 O 1.0132(5) 0.3605(4) -0.08015(19) 0.0306(11) Uani 1 1 d .
C1 C 1.0315(7) 0.2554(5) 0.1404(3) 0.0257(14) Uani 1 1 d .
C2 C 1.0325(7) 0.1431(5) 0.1231(3) 0.0250(15) Uani 1 1 d .
C3 C 1.1314(7) 0.0755(5) 0.1458(3) 0.0259(15) Uani 1 1 d .
H3 H 1.2028 0.0972 0.1732 0.031 Uiso 1 1 calc R
C4 C 1.1235(7) -0.0263(5) 0.1271(3) 0.0286(16) Uani 1 1 d .
H4 H 1.1903 -0.0749 0.1418 0.034 Uiso 1 1 calc R
C5 C 1.0187(7) -0.0558(5) 0.0874(3) 0.0261(15) Uani 1 1 d .
H5 H 1.0113 -0.1251 0.0751 0.031 Uiso 1 1 calc R
C6 C 0.9241(7) 0.0171(5) 0.0657(3) 0.0228(14) Uani 1 1 d .
C7 C 0.8085(6) -0.0041(5) 0.0216(3) 0.0200(14) Uani 1 1 d .
C8 C 0.7840(7) -0.0997(5) -0.0034(3) 0.0227(14) Uani 1 1 d .
H8 H 0.8424 -0.1563 0.0071 0.027 Uiso 1 1 calc R
C9 C 0.6732(7) -0.1107(5) -0.0441(3) 0.0272(15) Uani 1 1 d .
H9 H 0.6528 -0.1758 -0.0608 0.033 Uiso 1 1 calc R
C10 C 0.5917(7) -0.0261(5) -0.0603(3) 0.0237(14) Uani 1 1 d .
H10 H 0.5174 -0.0319 -0.0891 0.028 Uiso 1 1 calc R
C11 C 0.6210(6) 0.0671(5) -0.0336(3) 0.0217(14) Uani 1 1 d .
C12 C 0.5354(7) 0.1624(5) -0.0474(3) 0.0225(14) Uani 1 1 d U
C13 C 0.5694(6) 0.2424(5) 0.1482(2) 0.0203(13) Uani 1 1 d .
C14 C 0.5478(6) 0.3537(5) 0.1306(3) 0.0219(14) Uani 1 1 d .
C15 C 0.4597(7) 0.4197(5) 0.1545(3) 0.0238(14) Uani 1 1 d .
H15 H 0.4070 0.3961 0.1824 0.029 Uiso 1 1 calc R
C16 C 0.4510(7) 0.5209(5) 0.1363(3) 0.0238(14) Uani 1 1 d .
H16 H 0.3937 0.5683 0.1525 0.029 Uiso 1 1 calc R
C17 C 0.5266(6) 0.5525(5) 0.0944(2) 0.0207(13) Uani 1 1 d .
H17 H 0.5216 0.6215 0.0815 0.025 Uiso 1 1 calc R
C18 C 0.6099(6) 0.4816(5) 0.0716(2) 0.0197(13) Uani 1 1 d .
C19 C 0.6953(6) 0.5068(5) 0.0262(2) 0.0175(13) Uani 1 1 d .
C20 C 0.6953(6) 0.6020(5) 0.0003(2) 0.0205(13) Uani 1 1 d .
H20 H 0.6398 0.6563 0.0113 0.025 Uiso 1 1 calc R
C21 C 0.7783(7) 0.6166(5) -0.0423(3) 0.0274(15) Uani 1 1 d .
H21 H 0.7808 0.6814 -0.0603 0.033 Uiso 1 1 calc R
C22 C 0.8570(6) 0.5352(5) -0.0579(3) 0.0225(14) Uani 1 1 d .
H22 H 0.9136 0.5433 -0.0868 0.027 Uiso 1 1 calc R
C23 C 0.8512(6) 0.4422(5) -0.0307(3) 0.0217(14) Uani 1 1 d .
C24 C 0.9341(7) 0.3495(5) -0.0444(3) 0.0245(14) Uani 1 1 d .
N5 N 0.6063(6) 0.0313(4) 0.2477(2) 0.0239(12) Uani 1 1 d .
H5N H 0.5780 0.0873 0.2277 0.029 Uiso 1 1 d R
C25 C 0.5867(8) -0.0603(5) 0.2090(3) 0.0329(17) Uani 1 1 d .
H25A H 0.4877 -0.0677 0.1961 0.039 Uiso 1 1 calc R
H25B H 0.6341 -0.0466 0.1759 0.039 Uiso 1 1 calc R
C26 C 0.6389(9) -0.1602(6) 0.2347(3) 0.041(2) Uani 1 1 d .
H26A H 0.6132 -0.2167 0.2088 0.061 Uiso 1 1 calc R
H26B H 0.5986 -0.1718 0.2693 0.061 Uiso 1 1 calc R
H26C H 0.7389 -0.1573 0.2428 0.061 Uiso 1 1 calc R
C27 C 0.5209(7) 0.0246(6) 0.2962(3) 0.0301(17) Uani 1 1 d .
H27A H 0.5428 -0.0404 0.3167 0.036 Uiso 1 1 calc R
H27B H 0.5462 0.0821 0.3222 0.036 Uiso 1 1 calc R
C28 C 0.3711(8) 0.0286(6) 0.2780(3) 0.0381(19) Uani 1 1 d .
H28A H 0.3214 0.0314 0.3108 0.057 Uiso 1 1 calc R
H28B H 0.3434 -0.0330 0.2562 0.057 Uiso 1 1 calc R
H28C H 0.3498 0.0899 0.2551 0.057 Uiso 1 1 calc R
C29 C 0.7535(7) 0.0492(6) 0.2707(3) 0.0325(17) Uani 1 1 d .
H29A H 0.7857 -0.0096 0.2947 0.039 Uiso 1 1 calc R
H29B H 0.7589 0.1116 0.2943 0.039 Uiso 1 1 calc R
C30 C 0.8476(8) 0.0620(7) 0.2263(3) 0.042(2) Uani 1 1 d .
H30A H 0.9371 0.0867 0.2434 0.063 Uiso 1 1 calc R
H30B H 0.8081 0.1120 0.1987 0.063 Uiso 1 1 calc R
H30C H 0.8589 -0.0042 0.2082 0.063 Uiso 1 1 calc R
O1W O 0.4748(6) 0.3084(5) 0.2899(2) 0.0496(15) Uani 1 1 d .
H1WA H 0.4921 0.2821 0.2593 0.060 Uiso 1 1 d R
H1WB H 0.5275 0.2868 0.3179 0.060 Uiso 1 1 d R
O2W O 0.1912(7) 0.2607(5) 0.2967(3) 0.067(2) Uani 1 1 d .
H2WA H 0.2762 0.2739 0.2980 0.080 Uiso 1 1 d R
H2WB H 0.1515 0.2649 0.2636 0.080 Uiso 1 1 d R
O3W O 0.6958(5) 0.2486(4) 0.36703(19) 0.0377(13) Uani 1 1 d .
H3WA H 0.7499 0.2982 0.3764 0.045 Uiso 1 1 d R
H3WB H 0.6666 0.2163 0.3938 0.045 Uiso 1 1 d R

loop_
_atom_site_aniso_label
_atom_site_aniso_U_11
_atom_site_aniso_U_22
_atom_site_aniso_U_33
_atom_site_aniso_U_23
_atom_site_aniso_U_13
_atom_site_aniso_U_12
Dy1 0.02229(17) 0.00726(18) 0.02402(18) 0.00001(11) 0.00453(11) 0.00183(12)
N1 0.020(3) 0.009(3) 0.027(3) 0.001(2) 0.004(2) -0.002(2)
N2 0.023(3) 0.012(3) 0.026(3) 0.001(2) 0.004(2) 0.001(2)
N3 0.025(3) 0.010(3) 0.026(3) 0.001(2) 0.005(2) 0.004(2)
N4 0.027(3) 0.009(3) 0.023(3) -0.001(2) 0.003(2) 0.001(2)
O1 0.031(3) 0.015(3) 0.030(3) 0.0001(18) 0.002(2) 0.001(2)
O2 0.036(3) 0.026(3) 0.043(3) -0.010(2) -0.011(2) 0.003(2)
O3 0.028(2) 0.004(2) 0.028(2) 0.0024(17) 0.0016(18) 0.0020(18)
O4 0.031(3) 0.018(3) 0.041(3) -0.006(2) -0.003(2) 0.007(2)
O5 0.025(2) 0.012(2) 0.029(2) 0.0008(18) 0.0078(19) -0.0003(19)
O6 0.036(3) 0.018(3) 0.036(3) 0.010(2) 0.013(2) 0.003(2)
O7 0.031(3) 0.015(3) 0.029(2) 0.0020(18) 0.0058(19) 0.005(2)
O8 0.040(3) 0.018(3) 0.038(3) 0.003(2) 0.022(2) 0.006(2)
C1 0.025(3) 0.023(4) 0.030(3) 0.003(3) 0.007(3) -0.001(3)
C2 0.030(4) 0.013(3) 0.035(4) -0.001(3) 0.016(3) -0.007(3)
C3 0.024(4) 0.024(4) 0.030(4) 0.002(3) 0.003(3) 0.000(3)
C4 0.027(4) 0.018(4) 0.042(4) 0.008(3) 0.008(3) 0.008(3)
C5 0.032(4) 0.012(4) 0.037(4) 0.003(3) 0.010(3) -0.001(3)
C6 0.024(3) 0.012(3) 0.033(4) 0.005(3) 0.010(3) 0.002(3)
C7 0.021(3) 0.011(3) 0.030(3) 0.004(2) 0.012(3) 0.002(3)
C8 0.029(4) 0.012(3) 0.027(3) 0.003(2) 0.003(3) 0.004(3)
C9 0.040(4) 0.010(3) 0.033(4) -0.006(3) 0.012(3) -0.006(3)
C10 0.021(3) 0.018(4) 0.032(4) 0.007(3) 0.001(3) 0.001(3)
C11 0.025(3) 0.009(3) 0.032(3) 0.003(3) 0.010(3) 0.005(3)
C12 0.027(3) 0.010(3) 0.032(3) -0.004(2) 0.008(2) 0.005(2)
C13 0.024(3) 0.018(4) 0.018(3) 0.000(3) 0.001(2) -0.001(3)
C14 0.017(3) 0.017(4) 0.032(3) -0.005(3) 0.003(3) 0.002(3)
C15 0.025(3) 0.018(4) 0.029(3) 0.001(3) 0.008(3) 0.000(3)
C16 0.023(3) 0.022(4) 0.027(3) -0.004(3) 0.006(3) 0.003(3)
C17 0.023(3) 0.012(3) 0.026(3) 0.002(2) -0.001(3) 0.002(3)
C18 0.024(3) 0.012(3) 0.024(3) 0.003(2) 0.004(3) -0.002(3)
C19 0.018(3) 0.013(3) 0.021(3) 0.001(2) 0.002(2) 0.002(3)
C20 0.021(3) 0.017(4) 0.023(3) -0.002(2) 0.000(2) 0.005(3)
C21 0.040(4) 0.014(4) 0.030(4) 0.003(3) 0.008(3) -0.004(3)
C22 0.022(3) 0.013(4) 0.032(4) 0.003(3) 0.006(3) 0.002(3)
C23 0.018(3) 0.017(4) 0.031(3) -0.004(3) 0.006(3) 0.001(3)
C24 0.023(3) 0.020(4) 0.030(4) -0.004(3) 0.000(3) 0.004(3)
N5 0.029(3) 0.016(3) 0.027(3) 0.003(2) 0.005(2) 0.005(2)
C25 0.038(4) 0.018(4) 0.044(4) -0.009(3) 0.013(3) 0.003(3)
C26 0.055(5) 0.025(5) 0.044(5) 0.002(3) 0.018(4) 0.004(4)
C27 0.038(4) 0.018(4) 0.037(4) 0.003(3) 0.015(3) 0.004(3)
C28 0.035(4) 0.029(5) 0.052(5) 0.010(4) 0.010(4) 0.001(3)
C29 0.036(4) 0.030(4) 0.031(4) 0.006(3) 0.003(3) -0.001(3)
C30 0.042(5) 0.039(5) 0.047(5) 0.010(4) 0.018(4) 0.002(4)
O1W 0.060(4) 0.048(4) 0.041(3) -0.008(3) 0.006(3) 0.012(3)
O2W 0.052(4) 0.073(5) 0.075(5) -0.004(4) 0.000(3) 0.016(4)
O3W 0.039(3) 0.048(4) 0.027(3) 0.001(2) 0.006(2) -0.019(3)

loop_
_atom_type_symbol
_atom_type_description
_atom_type_scat_dispersion_real
_atom_type_scat_dispersion_imag
_atom_type_scat_source
C C 0.0033 0.0016 'International Tables Vol C Tables 4.2.6.8 and 6.1.1.4'
H H 0.0000 0.0000 'International Tables Vol C Tables 4.2.6.8 and 6.1.1.4'
N N 0.0061 0.0033 'International Tables Vol C Tables 4.2.6.8 and 6.1.1.4'
O O 0.0106 0.0060 'International Tables Vol C Tables 4.2.6.8 and 6.1.1.4'
Dy Dy -0.1892 4.4098 'International Tables Vol C Tables 4.2.6.8 and 6.1.1.4'

loop_
_geom_angle_atom_site_label_1
_geom_angle_atom_site_label_2
_geom_angle_atom_site_label_3
_geom_angle
O1 Dy1 O7 90.43(16)
O1 Dy1 O3 163.01(15)
O7 Dy1 O3 94.35(15)
O1 Dy1 O5 88.62(15)
O7 Dy1 O5 163.50(15)
O3 Dy1 O5 91.31(15)
O1 Dy1 N4 85.95(17)
O7 Dy1 N4 67.25(15)
O3 Dy1 N4 80.91(16)
O5 Dy1 N4 129.06(15)
O1 Dy1 N1 67.15(16)
O7 Dy1 N1 81.25(15)
O3 Dy1 N1 129.70(15)
O5 Dy1 N1 83.21(15)
N4 Dy1 N1 138.39(16)
O1 Dy1 N2 130.27(17)
O7 Dy1 N2 83.04(16)
O3 Dy1 N2 66.60(16)
O5 Dy1 N2 85.03(15)
N4 Dy1 N2 133.93(17)
N1 Dy1 N2 63.12(17)
O1 Dy1 N3 82.91(17)
O7 Dy1 N3 130.44(16)
O3 Dy1 N3 81.59(16)
O5 Dy1 N3 65.74(15)
N4 Dy1 N3 63.33(16)
N1 Dy1 N3 137.33(16)
N2 Dy1 N3 136.22(17)
C6 N1 C2 118.3(6)
C6 N1 Dy1 124.8(4)
C2 N1 Dy1 116.9(4)
C11 N2 C7 119.8(6)
C11 N2 Dy1 116.7(4)
C7 N2 Dy1 123.5(4)
C14 N3 C18 119.1(5)
C14 N3 Dy1 117.9(4)
C18 N3 Dy1 123.0(4)
C19 N4 C23 118.3(5)
C19 N4 Dy1 124.9(4)
C23 N4 Dy1 116.8(4)
C1 O1 Dy1 125.4(4)
C12 O3 Dy1 126.2(4)
C13 O5 Dy1 125.1(4)
C24 O7 Dy1 125.1(4)
O2 C1 O1 125.6(7)
O2 C1 C2 119.0(6)
O1 C1 C2 115.4(6)
N1 C2 C3 122.9(6)
N1 C2 C1 114.9(6)
C3 C2 C1 122.2(6)
C2 C3 C4 117.9(7)
C2 C3 H3 121.1
C4 C3 H3 121.1
C5 C4 C3 119.9(6)
C5 C4 H4 120.1
C3 C4 H4 120.1
C4 C5 C6 119.0(7)
C4 C5 H5 120.5
C6 C5 H5 120.5
N1 C6 C5 122.0(6)
N1 C6 C7 113.6(6)
C5 C6 C7 124.4(6)
N2 C7 C8 121.3(6)
N2 C7 C6 114.9(6)
C8 C7 C6 123.7(6)
C9 C8 C7 118.8(6)
C9 C8 H8 120.6
C7 C8 H8 120.6
C8 C9 C10 119.8(6)
C8 C9 H9 120.1
C10 C9 H9 120.1
C11 C10 C9 118.7(6)
C11 C10 H10 120.6
C9 C10 H10 120.6
N2 C11 C10 121.5(6)
N2 C11 C12 116.1(6)
C10 C11 C12 122.3(6)
O4 C12 O3 126.7(6)
O4 C12 C11 119.1(6)
O3 C12 C11 114.1(6)
O6 C13 O5 124.4(6)
O6 C13 C14 119.3(5)
O5 C13 C14 116.2(5)
N3 C14 C15 122.5(6)
N3 C14 C13 114.4(5)
C15 C14 C13 123.1(5)
C16 C15 C14 118.1(6)
C16 C15 H15 120.9
C14 C15 H15 120.9
C15 C16 C17 119.6(6)
C15 C16 H16 120.2
C17 C16 H16 120.2
C16 C17 C18 119.0(6)
C16 C17 H17 120.5
C18 C17 H17 120.5
N3 C18 C17 121.5(5)
N3 C18 C19 114.8(5)
C17 C18 C19 123.6(6)
N4 C19 C20 122.1(5)
N4 C19 C18 113.9(5)
C20 C19 C18 123.9(5)
C19 C20 C21 119.0(6)
C19 C20 H20 120.5
C21 C20 H20 120.5
C22 C21 C20 119.2(6)
C22 C21 H21 120.4
C20 C21 H21 120.4
C23 C22 C21 118.8(6)
C23 C22 H22 120.6
C21 C22 H22 120.6
N4 C23 C22 122.5(6)
N4 C23 C24 114.8(6)
C22 C23 C24 122.6(5)
O8 C24 O7 126.7(6)
O8 C24 C23 117.4(6)
O7 C24 C23 115.9(5)
C29 N5 C25 113.4(5)
C29 N5 C27 108.5(5)
C25 N5 C27 112.9(5)
C29 N5 H5N 107.2
C25 N5 H5N 107.2
C27 N5 H5N 107.3
C26 C25 N5 114.4(6)
C26 C25 H25A 108.7
N5 C25 H25A 108.7
C26 C25 H25B 108.7
N5 C25 H25B 108.7
H25A C25 H25B 107.6
C25 C26 H26A 109.5
C25 C26 H26B 109.5
H26A C26 H26B 109.5
C25 C26 H26C 109.5
H26A C26 H26C 109.5
H26B C26 H26C 109.5
C28 C27 N5 112.7(6)
C28 C27 H27A 109.0
N5 C27 H27A 109.0
C28 C27 H27B 109.0
N5 C27 H27B 109.0
H27A C27 H27B 107.8
C27 C28 H28A 109.5
C27 C28 H28B 109.5
H28A C28 H28B 109.5
C27 C28 H28C 109.5
H28A C28 H28C 109.5
H28B C28 H28C 109.5
N5 C29 C30 113.5(6)
N5 C29 H29A 108.9
C30 C29 H29A 108.9
N5 C29 H29B 108.9
C30 C29 H29B 108.9
H29A C29 H29B 107.7
C29 C30 H30A 109.5
C29 C30 H30B 109.5
H30A C30 H30B 109.5
C29 C30 H30C 109.5
H30A C30 H30C 109.5
H30B C30 H30C 109.5
H1WA O1W H1WB 113.2
H2WA O2W H2WB 111.1
H3WA O3W H3WB 115.5

loop_
_geom_bond_atom_site_label_1
_geom_bond_atom_site_label_2
_geom_bond_distance
Dy1 O1 2.305(5)
Dy1 O7 2.311(4)
Dy1 O3 2.311(4)
Dy1 O5 2.350(4)
Dy1 N4 2.468(5)
Dy1 N1 2.477(5)
Dy1 N2 2.487(5)
Dy1 N3 2.509(5)
N1 C6 1.348(8)
N1 C2 1.360(9)
N2 C11 1.350(8)
N2 C7 1.350(8)
N3 C14 1.343(8)
N3 C18 1.351(8)
N4 C19 1.354(7)
N4 C23 1.365(7)
O1 C1 1.291(8)
O2 C1 1.228(8)
O3 C12 1.296(7)
O4 C12 1.231(8)
O5 C13 1.273(7)
O6 C13 1.250(7)
O7 C24 1.282(8)
O8 C24 1.239(7)
C1 C2 1.520(9)
C2 C3 1.376(10)
C3 C4 1.398(10)
C3 H3 0.9500
C4 C5 1.377(10)
C4 H4 0.9500
C5 C6 1.388(9)
C5 H5 0.9500
C6 C7 1.488(9)
C7 C8 1.392(9)
C8 C9 1.385(10)
C8 H8 0.9500
C9 C10 1.391(9)
C9 H9 0.9500
C10 C11 1.388(9)
C10 H10 0.9500
C11 C12 1.513(9)
C13 C14 1.517(9)
C14 C15 1.393(8)
C15 C16 1.388(9)
C15 H15 0.9500
C16 C17 1.389(8)
C16 H16 0.9500
C17 C18 1.391(8)
C17 H17 0.9500
C18 C19 1.496(8)
C19 C20 1.387(9)
C20 C21 1.402(8)
C20 H20 0.9500
C21 C22 1.390(9)
C21 H21 0.9500
C22 C23 1.383(9)
C22 H22 0.9500
C23 C24 1.515(9)
N5 C29 1.505(9)
N5 C25 1.515(8)
N5 C27 1.525(7)
N5 H5N 0.9000
C25 C26 1.505(10)
C25 H25A 0.9900
C25 H25B 0.9900
C26 H26A 0.9800
C26 H26B 0.9800
C26 H26C 0.9800
C27 C28 1.487(10)
C27 H27A 0.9900
C27 H27B 0.9900
C28 H28A 0.9800
C28 H28B 0.9800
C28 H28C 0.9800
C29 C30 1.508(9)
C29 H29A 0.9900
C29 H29B 0.9900
C30 H30A 0.9800
C30 H30B 0.9800
C30 H30C 0.9800
O1W H1WA 0.8500
O1W H1WB 0.8499
O2W H2WA 0.8500
O2W H2WB 0.8501
O3W H3WA 0.8500
O3W H3WB 0.8500

loop_
_geom_hbond_atom_site_label_D
_geom_hbond_atom_site_label_H
_geom_hbond_atom_site_label_A
_geom_hbond_distance_DH
_geom_hbond_distance_HA
_geom_hbond_distance_DA
_geom_hbond_angle_DHA
_geom_hbond_site_symmetry_A
O1W H1WA O6 0.85 1.98 2.826(7) 173.6 .
O1W H1WB O3W 0.85 1.98 2.801(8) 161.2 .
O2W H2WA O1W 0.85 2.04 2.880(9) 172.4 .
O2W H2WB O2 0.85 2.16 2.971(9) 159.7 1_455
O3W H3WA O4 0.85 2.06 2.805(7) 146.4 4_666
O3W H3WB O8 0.85 1.97 2.723(6) 146.5 4_566

loop_
_geom_torsion_atom_site_label_1
_geom_torsion_atom_site_label_2
_geom_torsion_atom_site_label_3
_geom_torsion_atom_site_label_4
_geom_torsion
O1 Dy1 N1 C6 178.7(5)
O7 Dy1 N1 C6 -87.1(5)
O3 Dy1 N1 C6 1.3(5)
O5 Dy1 N1 C6 87.3(4)
N4 Dy1 N1 C6 -127.4(4)
N2 Dy1 N1 C6 -0.5(4)
N3 Dy1 N1 C6 129.6(4)
O1 Dy1 N1 C2 -1.8(4)
O7 Dy1 N1 C2 92.4(4)
O3 Dy1 N1 C2 -179.2(4)
O5 Dy1 N1 C2 -93.2(4)
N4 Dy1 N1 C2 52.0(5)
N2 Dy1 N1 C2 179.0(4)
N3 Dy1 N1 C2 -50.9(5)
O1 Dy1 N2 C11 -180.0(4)
O7 Dy1 N2 C11 -95.4(4)
O3 Dy1 N2 C11 2.5(4)
O5 Dy1 N2 C11 96.1(4)
N4 Dy1 N2 C11 -46.5(5)
N1 Dy1 N2 C11 -179.0(4)
N3 Dy1 N2 C11 49.5(5)
O1 Dy1 N2 C7 -0.4(5)
O7 Dy1 N2 C7 84.2(4)
O3 Dy1 N2 C7 -177.9(5)
O5 Dy1 N2 C7 -84.3(4)
N4 Dy1 N2 C7 133.1(4)
N1 Dy1 N2 C7 0.6(4)
N3 Dy1 N2 C7 -130.9(4)
O1 Dy1 N3 C14 -89.9(5)
O7 Dy1 N3 C14 -174.4(4)
O3 Dy1 N3 C14 97.1(5)
O5 Dy1 N3 C14 1.8(4)
N4 Dy1 N3 C14 -178.9(5)
N1 Dy1 N3 C14 -45.3(6)
N2 Dy1 N3 C14 54.4(6)
O1 Dy1 N3 C18 90.5(5)
O7 Dy1 N3 C18 6.0(6)
O3 Dy1 N3 C18 -82.6(5)
O5 Dy1 N3 C18 -177.8(5)
N4 Dy1 N3 C18 1.4(5)
N1 Dy1 N3 C18 135.0(5)
N2 Dy1 N3 C18 -125.3(5)
O1 Dy1 N4 C19 -85.6(5)
O7 Dy1 N4 C19 -177.8(5)
O3 Dy1 N4 C19 83.6(5)
O5 Dy1 N4 C19 -0.7(6)
N1 Dy1 N4 C19 -133.9(5)
N2 Dy1 N4 C19 128.1(5)
N3 Dy1 N4 C19 -1.5(5)
O1 Dy1 N4 C23 95.4(5)
O7 Dy1 N4 C23 3.2(4)
O3 Dy1 N4 C23 -95.5(5)
O5 Dy1 N4 C23 -179.7(4)
N1 Dy1 N4 C23 47.1(6)
N2 Dy1 N4 C23 -50.9(5)
N3 Dy1 N4 C23 179.4(5)
O7 Dy1 O1 C1 -75.9(5)
O3 Dy1 O1 C1 177.6(5)
O5 Dy1 O1 C1 87.6(5)
N4 Dy1 O1 C1 -143.1(5)
N1 Dy1 O1 C1 4.4(4)
N2 Dy1 O1 C1 5.3(5)
N3 Dy1 O1 C1 153.3(5)
O1 Dy1 O3 C12 -178.1(5)
O7 Dy1 O3 C12 75.9(5)
O5 Dy1 O3 C12 -88.6(5)
N4 Dy1 O3 C12 142.0(5)
N1 Dy1 O3 C12 -6.3(5)
N2 Dy1 O3 C12 -4.5(4)
N3 Dy1 O3 C12 -153.8(5)
O1 Dy1 O5 C13 76.2(5)
O7 Dy1 O5 C13 163.1(6)
O3 Dy1 O5 C13 -86.8(5)
N4 Dy1 O5 C13 -7.4(6)
N1 Dy1 O5 C13 143.4(5)
N2 Dy1 O5 C13 -153.1(5)
N3 Dy1 O5 C13 -6.6(5)
O1 Dy1 O7 C24 -88.6(5)
O3 Dy1 O7 C24 75.0(5)
O5 Dy1 O7 C24 -175.2(5)
N4 Dy1 O7 C24 -3.2(5)
N1 Dy1 O7 C24 -155.4(5)
N2 Dy1 O7 C24 140.8(5)
N3 Dy1 O7 C24 -7.6(6)
Dy1 O1 C1 O2 175.1(5)
Dy1 O1 C1 C2 -6.0(7)
C6 N1 C2 C3 -0.1(8)
Dy1 N1 C2 C3 -179.6(4)
C6 N1 C2 C1 179.3(5)
Dy1 N1 C2 C1 -0.2(6)
O2 C1 C2 N1 -177.4(6)
O1 C1 C2 N1 3.7(7)
O2 C1 C2 C3 2.0(9)
O1 C1 C2 C3 -176.9(5)
N1 C2 C3 C4 -0.5(9)
C1 C2 C3 C4 -179.9(5)
C2 C3 C4 C5 -0.2(9)
C3 C4 C5 C6 1.5(9)
C2 N1 C6 C5 1.5(8)
Dy1 N1 C6 C5 -179.1(4)
C2 N1 C6 C7 -179.0(5)
Dy1 N1 C6 C7 0.4(7)
C4 C5 C6 N1 -2.2(9)
C4 C5 C6 C7 178.4(6)
C11 N2 C7 C8 -0.1(8)
Dy1 N2 C7 C8 -179.7(4)
C11 N2 C7 C6 179.0(5)
Dy1 N2 C7 C6 -0.6(7)
N1 C6 C7 N2 0.1(7)
C5 C6 C7 N2 179.6(5)
N1 C6 C7 C8 179.2(5)
C5 C6 C7 C8 -1.3(9)
N2 C7 C8 C9 -1.0(9)
C6 C7 C8 C9 -180.0(5)
C7 C8 C9 C10 2.2(9)
C8 C9 C10 C11 -2.4(9)
C7 N2 C11 C10 -0.1(8)
Dy1 N2 C11 C10 179.5(4)
C7 N2 C11 C12 179.5(5)
Dy1 N2 C11 C12 -0.9(6)
C9 C10 C11 N2 1.4(9)
C9 C10 C11 C12 -178.3(6)
Dy1 O3 C12 O4 -175.9(5)
Dy1 O3 C12 C11 5.6(7)
N2 C11 C12 O4 178.7(5)
C10 C11 C12 O4 -1.7(9)
N2 C11 C12 O3 -2.7(8)
C10 C11 C12 O3 177.0(5)
Dy1 O5 C13 O6 -171.7(5)
Dy1 O5 C13 C14 10.0(7)
C18 N3 C14 C15 2.4(10)
Dy1 N3 C14 C15 -177.2(5)
C18 N3 C14 C13 -178.5(6)
Dy1 N3 C14 C13 1.9(7)
O6 C13 C14 N3 174.4(6)
O5 C13 C14 N3 -7.3(8)
O6 C13 C14 C15 -6.6(10)
O5 C13 C14 C15 171.8(6)
N3 C14 C15 C16 -2.9(10)
C13 C14 C15 C16 178.1(6)
C14 C15 C16 C17 1.7(10)
C15 C16 C17 C18 -0.1(10)
C14 N3 C18 C17 -0.7(9)
Dy1 N3 C18 C17 178.9(5)
C14 N3 C18 C19 179.1(6)
Dy1 N3 C18 C19 -1.3(8)
C16 C17 C18 N3 -0.4(10)
C16 C17 C18 C19 179.8(6)
C23 N4 C19 C20 3.5(9)
Dy1 N4 C19 C20 -175.5(4)
C23 N4 C19 C18 -179.5(6)
Dy1 N4 C19 C18 1.5(8)
N3 C18 C19 N4 -0.1(8)
C17 C18 C19 N4 179.7(6)
N3 C18 C19 C20 176.9(6)
C17 C18 C19 C20 -3.3(10)
N4 C19 C20 C21 -2.5(10)
C18 C19 C20 C21 -179.2(6)
C19 C20 C21 C22 0.8(10)
C20 C21 C22 C23 -0.3(10)
C19 N4 C23 C22 -2.9(10)
Dy1 N4 C23 C22 176.2(5)
C19 N4 C23 C24 177.8(6)
Dy1 N4 C23 C24 -3.1(7)
C21 C22 C23 N4 1.4(10)
C21 C22 C23 C24 -179.4(6)
Dy1 O7 C24 O8 -178.9(5)
Dy1 O7 C24 C23 2.7(8)
N4 C23 C24 O8 -178.0(6)
C22 C23 C24 O8 2.7(10)
N4 C23 C24 O7 0.6(9)
C22 C23 C24 O7 -178.8(6)
C29 N5 C25 C26 57.6(7)
C27 N5 C25 C26 -66.4(8)
C29 N5 C27 C28 168.2(6)
C25 N5 C27 C28 -65.3(8)
C25 N5 C29 C30 56.3(8)
C27 N5 C29 C30 -177.4(6)
